data_1558168
loop_
_publ_author_name
'Hu, Xiaoqiang'
'Wang, Chaoqun'
'Jian, Zhongbao'

_publ_section_title
;
 Comprehensive studies of the ligand electronic effect on unsymmetrical
 \a-diimine nickel(ii) promoted ethylene (co)polymerizations
;
_journal_issue 24
_journal_name_full 'Polymer Chemistry'
_journal_page_first 4005
_journal_page_last 4012
_journal_paper_doi 10.1039/D0PY00536C
_journal_volume 11
_journal_year 2020
_chemical_formula_moiety 'C72 H52 Br2 F4 N2 Ni O'
_chemical_formula_sum 'C72 H52 Br2 F4 N2 Ni O'
_chemical_formula_weight 1255.68
_space_group_crystal_system triclinic
_space_group_IT_number 2
_space_group_name_Hall '-P 1'
_space_group_name_H-M_alt 'P -1'
_atom_sites_solution_hydrogens geom
_audit_creation_date 2019-11-25
_audit_creation_method
;
Olex2 1.2
(compiled 2018.05.29 svn.r3508 for OlexSys, GUI svn.r5506)
;
_audit_update_record
;
2020-01-04 deposited with the CCDC.	2020-06-02 downloaded from the CCDC.
;
_cell_angle_alpha 93.384(3)
_cell_angle_beta 95.778(3)
_cell_angle_gamma 100.036(3)
_cell_formula_units_Z 2
_cell_length_a 11.6968(8)
_cell_length_b 14.6139(10)
_cell_length_c 20.2591(13)
_cell_measurement_reflns_used 9989
_cell_measurement_temperature 173(2)
_cell_measurement_theta_max 59.008
_cell_measurement_theta_min 3.080
_cell_volume 3382.3(4)
_computing_cell_refinement 'SAINT V8.40A (?, 2016)'
_computing_data_reduction 'SAINT V8.40A (?, 2016)'
_computing_molecular_graphics 'Olex2 (Dolomanov et al., 2009)'
_computing_publication_material 'Olex2 (Dolomanov et al., 2009)'
_computing_structure_refinement 'ShelXL (Sheldrick, 2015)'
_computing_structure_solution 'SHELXT 2014/5 (Sheldrick, 2014)'
_diffrn_ambient_temperature 173.0
_diffrn_measured_fraction_theta_full 0.977
_diffrn_measured_fraction_theta_max 0.977
_diffrn_measurement_device_type 'bruker apex ccd'
_diffrn_radiation_type CuK\a
_diffrn_radiation_wavelength 1.54184
_diffrn_reflns_av_R_equivalents 0.0273
_diffrn_reflns_av_unetI/netI 0.0326
_diffrn_reflns_Laue_measured_fraction_full 0.977
_diffrn_reflns_Laue_measured_fraction_max 0.977
_diffrn_reflns_limit_h_max 11
_diffrn_reflns_limit_h_min -12
_diffrn_reflns_limit_k_max 16
_diffrn_reflns_limit_k_min -16
_diffrn_reflns_limit_l_max 22
_diffrn_reflns_limit_l_min -22
_diffrn_reflns_number 23727
_diffrn_reflns_point_group_measured_fraction_full 0.977
_diffrn_reflns_point_group_measured_fraction_max 0.977
_diffrn_reflns_theta_full 59.008
_diffrn_reflns_theta_max 59.008
_diffrn_reflns_theta_min 3.080
_exptl_absorpt_coefficient_mu 2.218
_exptl_absorpt_correction_T_max 0.7516
_exptl_absorpt_correction_T_min 0.5706
_exptl_absorpt_correction_type multi-scan
_exptl_absorpt_process_details
;
SADABS-2016/2 (Bruker,2016/2) was used for absorption correction.
wR2(int) was 0.1159 before and 0.0458 after correction.
The Ratio of minimum to maximum transmission is 0.7592.
The \l/2 correction factor is Not present.
;
_exptl_crystal_colour brown
_exptl_crystal_colour_primary brown
_exptl_crystal_density_diffrn 1.233
_exptl_crystal_description block
_exptl_crystal_F_000 1280
_exptl_crystal_size_max 0.3
_exptl_crystal_size_mid 0.22
_exptl_crystal_size_min 0.19
_refine_diff_density_max 0.412
_refine_diff_density_min -0.323
_refine_diff_density_rms 0.060
_refine_ls_extinction_method none
_refine_ls_goodness_of_fit_ref 1.059
_refine_ls_hydrogen_treatment 'riding mode'
_refine_ls_matrix_type full
_refine_ls_number_parameters 743
_refine_ls_number_reflns 9503
_refine_ls_number_restraints 0
_refine_ls_restrained_S_all 1.059
_refine_ls_R_factor_all 0.0450
_refine_ls_R_factor_gt 0.0408
_refine_ls_shift/su_max 0.001
_refine_ls_shift/su_mean 0.000
_refine_ls_structure_factor_coef Fsqd
_refine_ls_weighting_details 'w=1/[\s^2^(Fo^2^)+(0.0279P)^2^+6.8970P] where P=(Fo^2^+2Fc^2^)/3'
_refine_ls_weighting_scheme calc
_refine_ls_wR_factor_gt 0.0976
_refine_ls_wR_factor_ref 0.1016
_reflns_Friedel_coverage 0.000
_reflns_number_gt 8630
_reflns_number_total 9503
_reflns_threshold_expression 'I > 2\s(I)'
_cod_data_source_file d0py00536c2.cif
_cod_data_source_block cu_191123ahxq_0m_sq
_cod_depositor_comments
;Adding full bibliography for 1558167--1558168.cif.

 Adding full bibliography for 1558167--1558168.cif.
;
_cod_database_code 1558168
_shelx_shelxl_version_number 2016/6
_shelx_space_group_comment
;
The symmetry employed for this shelxl refinement is uniquely defined
by the following loop, which should always be used as a source of
symmetry information in preference to the above space-group names.
They are only intended as comments.
;
_shelx_estimated_absorpt_t_max 0.678
_shelx_estimated_absorpt_t_min 0.556
_olex2_refinement_description
;
1. Fixed Uiso
 At 1.2 times of:
  All C(H) groups
 At 1.5 times of:
  All C(H,H,H) groups
2.a Ternary CH refined with riding coordinates:
 C00S(H00S), C00V(H00V), C00Z(H00Z), C012(H012), C018(H018), C01S(H01T)
2.b Aromatic/amide H refined with riding coordinates:
 C011(H011), C016(H016), C019(H019), C01A(H01A), C01C(H01C), C01D(H01D),
 C01G(H01G), C01H(H01H), C01I(H01I), C01J(H01J), C01K(H01K), C01M(H01M),
 C01N(H01N), C01O(H01O), C01P(H01P), C01Q(H01Q), C01T(H01U), C01V(H01V),
 C01W(H01W), C01Y(H01Y), C020(H020), C023(H023), C024(H024), C025(H025),
 C026(H026), C027(H027), C028(H028), C02A(H02D), C02B(H02E), C02C(H02F),
 C02F(H02J), C02G(H02K), C02H(H02L), C02I(H02M)
2.c Idealised Me refined as rotating group:
 C01E(H01B,H01E,H01F), C01R(H01L,H01R,H01S), C022(H02A,H02B,H02C), C02E(H02G,
 H02H,H02I)
;
_olex2_submission_special_instructions 'No special instructions were received'

loop_
_space_group_symop_operation_xyz
'x, y, z'
'-x, -y, -z'

loop_
_atom_site_label
_atom_site_type_symbol
_atom_site_fract_x
_atom_site_fract_y
_atom_site_fract_z
_atom_site_U_iso_or_equiv
_atom_site_adp_type
_atom_site_occupancy
_atom_site_site_symmetry_order
_atom_site_calc_flag
_atom_site_refinement_flags_posn
_atom_site_refinement_flags_adp
_atom_site_refinement_flags_occupancy
_atom_site_disorder_assembly
_atom_site_disorder_group
Br01 Br 0.41996(3) 0.25860(3) 0.61967(2) 0.04493(12) Uani 1 1 d . . . . .
Br02 Br 0.75598(3) 0.26155(3) 0.70944(2) 0.04426(11) Uani 1 1 d . . . . .
Ni03 Ni 0.57107(5) 0.30187(4) 0.70515(3) 0.03018(14) Uani 1 1 d . . . . .
O00A O 0.70391(19) 0.78502(15) 0.63758(11) 0.0317(5) Uani 1 1 d . . . . .
F00B F 0.7273(2) 0.48053(16) 1.08955(11) 0.0537(6) Uani 1 1 d . . . . .
F00D F 1.0203(2) -0.02211(17) 0.89825(13) 0.0666(7) Uani 1 1 d . . . . .
F00E F 0.0209(2) 0.40199(18) 0.91127(14) 0.0680(7) Uani 1 1 d . . . . .
N00F N 0.5788(2) 0.43518(17) 0.73941(12) 0.0242(6) Uani 1 1 d . . . . .
F00G F -0.0189(2) -0.12840(19) 0.60349(14) 0.0796(8) Uani 1 1 d . . . . .
N00H N 0.5048(2) 0.27836(18) 0.79233(12) 0.0263(6) Uani 1 1 d . . . . .
C00J C 0.5589(3) 0.6515(2) 0.65242(15) 0.0259(7) Uani 1 1 d . . . . .
C00K C 0.7593(3) 0.6531(2) 0.68918(15) 0.0249(7) Uani 1 1 d . . . . .
C00L C 0.6139(3) 0.5207(2) 0.70749(14) 0.0236(7) Uani 1 1 d . . . . .
C00M C 0.7310(3) 0.5650(2) 0.71296(14) 0.0237(7) Uani 1 1 d . . . . .
C00N C 0.6744(3) 0.6966(2) 0.65912(15) 0.0253(7) Uani 1 1 d . . . . .
C00O C 0.5287(3) 0.5633(2) 0.67545(15) 0.0252(7) Uani 1 1 d . . . . .
C00P C 0.9254(3) 0.6933(2) 0.77405(15) 0.0272(7) Uani 1 1 d . . . . .
C00Q C 0.8995(3) 0.6046(2) 0.79734(15) 0.0265(7) Uani 1 1 d . . . . .
C00R C 0.4710(3) 0.1885(2) 0.81890(16) 0.0295(7) Uani 1 1 d . . . . .
C00S C 0.3969(3) 0.5262(2) 0.66309(15) 0.0268(7) Uani 1 1 d . . . . .
H00S H 0.374117 0.462460 0.678408 0.032 Uiso 1 1 calc R . . . .
C00T C 0.3940(3) 0.6203(2) 0.56755(16) 0.0295(7) Uani 1 1 d . . . . .
C00U C 0.3629(3) 0.5308(2) 0.58848(16) 0.0288(7) Uani 1 1 d . . . . .
C00V C 0.8388(3) 0.5296(2) 0.74310(15) 0.0251(7) Uani 1 1 d . . . . .
H00V H 0.819883 0.466312 0.759781 0.030 Uiso 1 1 calc R . . . .
C00W C 0.6888(3) 0.2812(2) 0.93247(16) 0.0306(7) Uani 1 1 d . . . . .
C00X C 0.3725(3) 0.6887(2) 0.67722(16) 0.0293(7) Uani 1 1 d . . . . .
C00Y C 0.9484(3) 0.6226(2) 0.66567(15) 0.0269(7) Uani 1 1 d . . . . .
C00Z C 0.6792(3) 0.2077(2) 0.87513(16) 0.0308(7) Uani 1 1 d . . . . .
H00Z H 0.697289 0.242132 0.835160 0.037 Uiso 1 1 calc R . . . .
C010 C 0.9209(3) 0.5338(2) 0.68813(15) 0.0262(7) Uani 1 1 d . . . . .
C011 C 0.2660(3) 0.5850(3) 0.74712(16) 0.0346(8) Uani 1 1 d . . . . .
H011 H 0.244719 0.524499 0.761889 0.041 Uiso 1 1 calc R . . . .
C012 C 0.8898(3) 0.6942(2) 0.69995(15) 0.0264(7) Uani 1 1 d . . . . .
H012 H 0.908776 0.757561 0.683274 0.032 Uiso 1 1 calc R . . . .
C013 C 0.3409(3) 0.5995(2) 0.69852(15) 0.0294(7) Uani 1 1 d . . . . .
C014 C 0.5549(3) 0.1532(2) 0.85889(16) 0.0310(7) Uani 1 1 d . . . . .
C015 C 0.7692(3) 0.1439(2) 0.88452(16) 0.0336(8) Uani 1 1 d . . . . .
C016 C 0.9819(3) 0.7681(2) 0.81659(16) 0.0317(8) Uani 1 1 d . . . . .
H016 H 0.997851 0.828596 0.801038 0.038 Uiso 1 1 calc R . . . .
C017 C 0.4957(3) 0.3533(2) 0.82583(15) 0.0285(7) Uani 1 1 d . . . . .
C018 C 0.4551(3) 0.6915(2) 0.62309(16) 0.0305(7) Uani 1 1 d . . . . .
H018 H 0.477934 0.755177 0.607719 0.037 Uiso 1 1 calc R . . . .
C019 C 1.0211(3) 0.6391(2) 0.61618(16) 0.0314(8) Uani 1 1 d . . . . .
H019 H 1.040151 0.699751 0.601326 0.038 Uiso 1 1 calc R . . . .
C01A C 0.3053(3) 0.4590(3) 0.54401(17) 0.0342(8) Uani 1 1 d . . . . .
H01A H 0.284817 0.397933 0.557987 0.041 Uiso 1 1 calc R . . . .
C01B C 0.5384(3) 0.4431(2) 0.79624(15) 0.0266(7) Uani 1 1 d . . . . .
C01C C 0.9331(3) 0.5911(2) 0.86299(16) 0.0305(7) Uani 1 1 d . . . . .
H01C H 0.916252 0.530880 0.878840 0.037 Uiso 1 1 calc R . . . .
C01D C 0.9655(3) 0.4605(2) 0.66055(16) 0.0307(7) Uani 1 1 d . . . . .
H01D H 0.946991 0.399855 0.675561 0.037 Uiso 1 1 calc R . . . .
C01E C 0.4450(3) 0.3586(3) 0.89109(16) 0.0350(8) Uani 1 1 d . . . . .
H01B H 0.374535 0.386415 0.885378 0.052 Uiso 1 1 calc GR . . . .
H01E H 0.502583 0.397090 0.924513 0.052 Uiso 1 1 calc GR . . . .
H01F H 0.424760 0.295714 0.905837 0.052 Uiso 1 1 calc GR . . . .
C01F C 0.3567(3) 0.1392(2) 0.80434(16) 0.0349(8) Uani 1 1 d . . . . .
C01G C 1.0380(3) 0.4772(3) 0.61034(17) 0.0370(8) Uani 1 1 d . . . . .
H01G H 1.068528 0.427183 0.590892 0.044 Uiso 1 1 calc R . . . .
C01H C 0.3284(3) 0.7628(3) 0.70381(18) 0.0381(8) Uani 1 1 d . . . . .
H01H H 0.349564 0.823382 0.689109 0.046 Uiso 1 1 calc R . . . .
C01I C 0.7510(3) 0.3700(2) 0.92849(17) 0.0356(8) Uani 1 1 d . . . . .
H01I H 0.785282 0.384731 0.889000 0.043 Uiso 1 1 calc R . . . .
C01J C 0.5210(3) 0.0692(2) 0.88573(17) 0.0373(8) Uani 1 1 d . . . . .
H01J H 0.577487 0.044778 0.913124 0.045 Uiso 1 1 calc R . . . .
C01K C 1.0660(3) 0.5648(3) 0.58843(17) 0.0362(8) Uani 1 1 d . . . . .
H01K H 1.115978 0.574870 0.554380 0.043 Uiso 1 1 calc R . . . .
C01L C 0.1982(3) 0.2358(3) 0.80220(18) 0.0389(9) Uani 1 1 d . . . . .
C01M C 0.6380(3) 0.2620(2) 0.99083(17) 0.0378(8) Uani 1 1 d . . . . .
H01M H 0.593367 0.201871 0.994202 0.045 Uiso 1 1 calc R . . . .
C01N C 0.3673(3) 0.6375(3) 0.50177(16) 0.0351(8) Uani 1 1 d . . . . .
H01N H 0.389403 0.698100 0.487299 0.042 Uiso 1 1 calc R . . . .
C01O C 0.9917(3) 0.6666(3) 0.90563(17) 0.0386(9) Uani 1 1 d . . . . .
H01O H 1.015345 0.657704 0.950690 0.046 Uiso 1 1 calc R . . . .
C01P C 0.3286(3) 0.0545(3) 0.83294(18) 0.0420(9) Uani 1 1 d . . . . .
H01P H 0.251361 0.019898 0.823389 0.050 Uiso 1 1 calc R . . . .
C01Q C 1.0156(3) 0.7541(3) 0.88294(17) 0.0388(9) Uani 1 1 d . . . . .
H01Q H 1.055220 0.805291 0.912485 0.047 Uiso 1 1 calc R . . . .
C01R C 0.7152(3) 0.7829(3) 0.56749(18) 0.0446(9) Uani 1 1 d . . . . .
H01L H 0.644106 0.746080 0.542708 0.067 Uiso 1 1 calc GR . . . .
H01R H 0.782546 0.754498 0.558472 0.067 Uiso 1 1 calc GR . . . .
H01S H 0.726524 0.846597 0.553517 0.067 Uiso 1 1 calc GR . . . .
C01S C 0.2626(3) 0.1759(3) 0.76133(18) 0.0394(9) Uani 1 1 d . . . . .
H01T H 0.303408 0.216950 0.729858 0.047 Uiso 1 1 calc R . . . .
C01T C 0.8437(3) 0.1471(3) 0.94227(18) 0.0434(9) Uani 1 1 d . . . . .
H01U H 0.837195 0.188625 0.979057 0.052 Uiso 1 1 calc R . . . .
C01U C 0.7144(3) 0.4150(3) 1.03758(18) 0.0400(9) Uani 1 1 d . . . . .
C01V C 0.7644(3) 0.4380(3) 0.98091(19) 0.0414(9) Uani 1 1 d . . . . .
H01V H 0.806973 0.498861 0.977637 0.050 Uiso 1 1 calc R . . . .
C01W C 0.6513(3) 0.3287(3) 1.04383(17) 0.0411(9) Uani 1 1 d . . . . .
H01W H 0.617440 0.314702 1.083577 0.049 Uiso 1 1 calc R . . . .
C01X C 0.4077(3) 0.0191(2) 0.87416(18) 0.0406(9) Uani 1 1 d . . . . .
C01Y C 0.2222(3) 0.6594(3) 0.77412(17) 0.0403(9) Uani 1 1 d . . . . .
H01Y H 0.170997 0.649860 0.807633 0.048 Uiso 1 1 calc R . . . .
C01Z C 0.9355(4) 0.0316(3) 0.8944(2) 0.0453(10) Uani 1 1 d . . . . .
C020 C 0.2773(3) 0.4770(3) 0.47770(18) 0.0417(9) Uani 1 1 d . . . . .
H020 H 0.236762 0.428031 0.446629 0.050 Uiso 1 1 calc R . . . .
C021 C 0.1825(3) 0.0944(3) 0.71887(19) 0.0438(9) Uani 1 1 d . . . . .
C022 C 0.5328(3) 0.5328(2) 0.83327(17) 0.0392(9) Uani 1 1 d . . . . .
H02A H 0.577408 0.584364 0.812582 0.059 Uiso 1 1 calc GR . . . .
H02B H 0.566072 0.532350 0.879588 0.059 Uiso 1 1 calc GR . . . .
H02C H 0.451148 0.540798 0.832047 0.059 Uiso 1 1 calc GR . . . .
C023 C 0.1158(4) 0.2741(3) 0.9034(2) 0.0515(10) Uani 1 1 d . . . . .
H023 H 0.102248 0.261795 0.947720 0.062 Uiso 1 1 calc R . . . .
C024 C 0.7800(4) 0.0813(3) 0.83187(18) 0.0443(9) Uani 1 1 d . . . . .
H024 H 0.729559 0.078110 0.791681 0.053 Uiso 1 1 calc R . . . .
C025 C 0.3079(3) 0.5649(3) 0.45740(18) 0.0423(9) Uani 1 1 d . . . . .
H025 H 0.288119 0.576154 0.412337 0.051 Uiso 1 1 calc R . . . .
C026 C 0.8616(4) 0.0242(3) 0.8365(2) 0.0474(10) Uani 1 1 d . . . . .
H026 H 0.866706 -0.019214 0.800634 0.057 Uiso 1 1 calc R . . . .
C027 C 0.2529(3) 0.7475(3) 0.75234(19) 0.0443(10) Uani 1 1 d . . . . .
H027 H 0.221905 0.798014 0.770779 0.053 Uiso 1 1 calc R . . . .
C028 C 0.9282(4) 0.0907(3) 0.9477(2) 0.0502(10) Uani 1 1 d . . . . .
H028 H 0.979403 0.093418 0.987495 0.060 Uiso 1 1 calc R . . . .
C029 C 0.0772(3) 0.3467(3) 0.8741(2) 0.0513(10) Uani 1 1 d . . . . .
C02A C 0.1754(3) 0.2189(3) 0.8665(2) 0.0460(10) Uani 1 1 d . . . . .
H02D H 0.201377 0.167586 0.886148 0.055 Uiso 1 1 calc R . . . .
C02B C 0.0952(3) 0.3660(3) 0.8105(2) 0.0525(11) Uani 1 1 d . . . . .
H02E H 0.066623 0.416416 0.791137 0.063 Uiso 1 1 calc R . . . .
C02C C 0.1562(3) 0.3106(3) 0.7747(2) 0.0469(10) Uani 1 1 d . . . . .
H02F H 0.169579 0.323770 0.730436 0.056 Uiso 1 1 calc R . . . .
C02D C 0.0473(4) -0.0547(3) 0.6422(2) 0.0608(12) Uani 1 1 d . . . . .
C02E C 0.3720(4) -0.0707(3) 0.9060(2) 0.0572(11) Uani 1 1 d . . . . .
H02G H 0.378986 -0.123502 0.875504 0.086 Uiso 1 1 calc GR . . . .
H02H H 0.290888 -0.076069 0.915820 0.086 Uiso 1 1 calc GR . . . .
H02I H 0.423096 -0.070806 0.947446 0.086 Uiso 1 1 calc GR . . . .
C02F C 0.2315(4) 0.0391(3) 0.6760(2) 0.0555(11) Uani 1 1 d . . . . .
H02J H 0.313158 0.053320 0.673160 0.067 Uiso 1 1 calc R . . . .
C02G C 0.0638(4) 0.0731(3) 0.7228(2) 0.0585(12) Uani 1 1 d . . . . .
H02K H 0.028408 0.109873 0.752107 0.070 Uiso 1 1 calc R . . . .
C02H C -0.0043(4) -0.0029(4) 0.6835(2) 0.0700(14) Uani 1 1 d . . . . .
H02L H -0.086106 -0.017918 0.685821 0.084 Uiso 1 1 calc R . . . .
C02I C 0.1650(4) -0.0362(3) 0.6373(2) 0.0615(12) Uani 1 1 d . . . . .
H02M H 0.199693 -0.073952 0.608232 0.074 Uiso 1 1 calc R . . . .

loop_
_atom_site_aniso_label
_atom_site_aniso_U_11
_atom_site_aniso_U_22
_atom_site_aniso_U_33
_atom_site_aniso_U_23
_atom_site_aniso_U_13
_atom_site_aniso_U_12
Br01 0.0449(2) 0.0531(3) 0.0326(2) 0.00467(17) -0.00067(16) -0.00008(18)
Br02 0.0401(2) 0.0493(2) 0.0478(2) 0.01130(18) 0.01667(17) 0.01085(18)
Ni03 0.0333(3) 0.0302(3) 0.0265(3) 0.0030(2) 0.0074(2) 0.0016(2)
O00A 0.0324(13) 0.0258(12) 0.0369(13) 0.0080(10) 0.0067(10) 0.0020(10)
F00B 0.0579(14) 0.0510(14) 0.0486(13) -0.0148(11) 0.0122(11) 0.0030(11)
F00D 0.0793(18) 0.0588(15) 0.0711(16) 0.0055(13) 0.0050(13) 0.0400(14)
F00E 0.0529(15) 0.0699(17) 0.0906(19) 0.0146(14) 0.0236(14) 0.0253(13)
N00F 0.0190(13) 0.0275(14) 0.0254(14) 0.0048(11) 0.0020(11) 0.0015(11)
F00G 0.0770(19) 0.0689(18) 0.0733(18) -0.0020(14) -0.0093(14) -0.0284(15)
N00H 0.0252(14) 0.0270(15) 0.0251(14) 0.0041(12) 0.0026(11) -0.0002(11)
C00J 0.0238(17) 0.0293(18) 0.0248(16) 0.0025(13) 0.0058(13) 0.0032(14)
C00K 0.0221(16) 0.0280(17) 0.0234(16) 0.0007(13) 0.0038(13) 0.0010(13)
C00L 0.0245(17) 0.0250(16) 0.0224(15) 0.0047(13) 0.0057(13) 0.0050(13)
C00M 0.0208(16) 0.0278(17) 0.0223(15) 0.0023(13) 0.0035(12) 0.0026(13)
C00N 0.0281(18) 0.0251(17) 0.0235(16) 0.0034(13) 0.0059(13) 0.0049(14)
C00O 0.0197(16) 0.0324(18) 0.0234(16) 0.0022(13) 0.0049(13) 0.0027(13)
C00P 0.0193(16) 0.0351(19) 0.0268(17) -0.0007(14) 0.0038(13) 0.0041(14)
C00Q 0.0185(16) 0.0347(19) 0.0265(17) -0.0002(14) 0.0038(13) 0.0054(13)
C00R 0.0364(19) 0.0243(17) 0.0269(17) 0.0037(14) 0.0086(14) -0.0006(14)
C00S 0.0203(16) 0.0306(18) 0.0289(17) 0.0074(14) 0.0022(13) 0.0015(13)
C00T 0.0197(16) 0.041(2) 0.0293(18) 0.0044(15) 0.0045(13) 0.0078(14)
C00U 0.0176(16) 0.041(2) 0.0298(17) 0.0049(15) 0.0044(13) 0.0089(14)
C00V 0.0212(16) 0.0282(17) 0.0259(16) 0.0032(13) 0.0024(13) 0.0043(13)
C00W 0.0288(18) 0.0324(19) 0.0306(18) 0.0055(14) 0.0015(14) 0.0056(15)
C00X 0.0205(16) 0.037(2) 0.0300(17) 0.0035(15) 0.0004(13) 0.0061(14)
C00Y 0.0167(16) 0.0361(19) 0.0256(16) 0.0007(14) -0.0017(13) 0.0012(13)
C00Z 0.0357(19) 0.0293(18) 0.0268(17) 0.0058(14) 0.0024(14) 0.0040(15)
C010 0.0176(16) 0.0337(19) 0.0253(16) 0.0010(14) -0.0005(13) 0.0008(13)
C011 0.0249(18) 0.047(2) 0.0302(18) 0.0052(16) 0.0015(14) 0.0014(15)
C012 0.0206(16) 0.0285(17) 0.0284(17) 0.0045(14) 0.0030(13) -0.0010(13)
C013 0.0179(16) 0.043(2) 0.0269(17) 0.0039(15) -0.0007(13) 0.0053(14)
C014 0.0371(19) 0.0294(18) 0.0260(17) 0.0030(14) 0.0052(14) 0.0032(15)
C015 0.040(2) 0.0293(18) 0.0312(18) 0.0057(15) 0.0048(15) 0.0029(15)
C016 0.0285(18) 0.0304(19) 0.0352(19) -0.0004(15) 0.0044(14) 0.0036(14)
C017 0.0220(17) 0.038(2) 0.0247(16) 0.0081(15) 0.0012(13) 0.0027(14)
C018 0.0238(17) 0.0353(19) 0.0338(18) 0.0080(15) 0.0061(14) 0.0061(14)
C019 0.0226(17) 0.042(2) 0.0286(17) 0.0047(15) 0.0034(14) 0.0010(15)
C01A 0.0250(18) 0.040(2) 0.038(2) -0.0007(16) 0.0025(15) 0.0087(15)
C01B 0.0235(17) 0.0322(18) 0.0249(17) 0.0048(14) 0.0041(13) 0.0055(14)
C01C 0.0290(18) 0.0345(19) 0.0291(18) 0.0048(15) 0.0047(14) 0.0073(15)
C01D 0.0230(17) 0.0324(19) 0.0353(18) -0.0003(15) 0.0027(14) 0.0024(14)
C01E 0.0345(19) 0.041(2) 0.0307(18) 0.0078(15) 0.0109(15) 0.0041(16)
C01F 0.036(2) 0.036(2) 0.0301(18) 0.0026(15) 0.0064(15) -0.0034(16)
C01G 0.0270(18) 0.044(2) 0.039(2) -0.0053(17) 0.0058(15) 0.0071(16)
C01H 0.0302(19) 0.039(2) 0.044(2) 0.0001(17) 0.0013(16) 0.0058(16)
C01I 0.0285(18) 0.043(2) 0.0349(19) 0.0020(16) 0.0068(15) 0.0028(16)
C01J 0.047(2) 0.0314(19) 0.0324(19) 0.0066(15) 0.0038(16) 0.0029(16)
C01K 0.0263(18) 0.049(2) 0.0337(19) 0.0033(17) 0.0092(15) 0.0058(16)
C01L 0.0287(19) 0.040(2) 0.043(2) 0.0102(17) -0.0021(16) -0.0045(16)
C01M 0.044(2) 0.033(2) 0.035(2) 0.0063(16) 0.0037(16) 0.0026(16)
C01N 0.0271(18) 0.049(2) 0.0329(19) 0.0117(17) 0.0066(15) 0.0120(16)
C01O 0.040(2) 0.051(2) 0.0242(17) -0.0010(16) -0.0004(15) 0.0100(17)
C01P 0.042(2) 0.040(2) 0.038(2) 0.0026(17) 0.0072(17) -0.0102(17)
C01Q 0.039(2) 0.043(2) 0.0320(19) -0.0080(16) 0.0000(16) 0.0052(17)
C01R 0.046(2) 0.047(2) 0.039(2) 0.0162(18) 0.0075(17) -0.0013(18)
C01S 0.0323(19) 0.045(2) 0.037(2) 0.0090(17) 0.0039(15) -0.0067(16)
C01T 0.053(2) 0.039(2) 0.037(2) -0.0024(17) -0.0016(18) 0.0096(18)
C01U 0.038(2) 0.044(2) 0.036(2) -0.0095(17) 0.0035(16) 0.0077(17)
C01V 0.038(2) 0.033(2) 0.051(2) -0.0008(17) 0.0089(17) -0.0004(16)
C01W 0.048(2) 0.048(2) 0.0292(19) 0.0039(17) 0.0082(16) 0.0089(18)
C01X 0.050(2) 0.033(2) 0.036(2) 0.0048(16) 0.0070(17) -0.0030(17)
C01Y 0.0270(19) 0.062(3) 0.0313(19) -0.0025(18) 0.0064(15) 0.0064(17)
C01Z 0.055(2) 0.031(2) 0.055(2) 0.0098(18) 0.011(2) 0.0165(18)
C020 0.032(2) 0.058(3) 0.034(2) -0.0101(18) -0.0022(15) 0.0124(18)
C021 0.039(2) 0.046(2) 0.041(2) 0.0080(18) -0.0001(17) -0.0080(18)
C022 0.051(2) 0.037(2) 0.0308(19) 0.0055(16) 0.0123(16) 0.0070(17)
C023 0.044(2) 0.057(3) 0.056(2) 0.015(2) 0.0162(19) 0.007(2)
C024 0.051(2) 0.048(2) 0.034(2) 0.0012(17) 0.0027(17) 0.0125(19)
C025 0.036(2) 0.067(3) 0.0272(19) 0.0058(18) 0.0038(15) 0.0177(19)
C026 0.059(3) 0.042(2) 0.043(2) -0.0026(18) 0.0103(19) 0.013(2)
C027 0.030(2) 0.059(3) 0.045(2) -0.0128(19) 0.0039(17) 0.0153(18)
C028 0.057(3) 0.045(2) 0.049(2) 0.0029(19) -0.0081(19) 0.018(2)
C029 0.032(2) 0.056(3) 0.067(3) 0.008(2) 0.0113(19) 0.0080(19)
C02A 0.041(2) 0.045(2) 0.055(2) 0.0159(19) 0.0116(19) 0.0085(18)
C02B 0.037(2) 0.050(2) 0.071(3) 0.018(2) -0.005(2) 0.0094(19)
C02C 0.035(2) 0.056(3) 0.046(2) 0.014(2) -0.0020(17) -0.0013(19)
C02D 0.061(3) 0.051(3) 0.057(3) 0.005(2) -0.006(2) -0.020(2)
C02E 0.072(3) 0.040(2) 0.052(2) 0.0170(19) 0.003(2) -0.010(2)
C02F 0.045(2) 0.058(3) 0.057(3) -0.001(2) -0.002(2) -0.005(2)
C02G 0.044(2) 0.072(3) 0.050(2) 0.002(2) 0.0056(19) -0.016(2)
C02H 0.048(3) 0.089(4) 0.059(3) 0.003(3) 0.005(2) -0.024(3)
C02I 0.059(3) 0.056(3) 0.062(3) -0.002(2) -0.006(2) 0.001(2)

loop_
_atom_type_symbol
_atom_type_description
_atom_type_scat_dispersion_real
_atom_type_scat_dispersion_imag
_atom_type_scat_source
C C 0.0181 0.0091 'International Tables Vol C Tables 4.2.6.8 and 6.1.1.4'
H H 0.0000 0.0000 'International Tables Vol C Tables 4.2.6.8 and 6.1.1.4'
Br Br -0.6763 1.2805 'International Tables Vol C Tables 4.2.6.8 and 6.1.1.4'
F F 0.0727 0.0534 'International Tables Vol C Tables 4.2.6.8 and 6.1.1.4'
N N 0.0311 0.0180 'International Tables Vol C Tables 4.2.6.8 and 6.1.1.4'
Ni Ni -3.0029 0.5091 'International Tables Vol C Tables 4.2.6.8 and 6.1.1.4'
O O 0.0492 0.0322 'International Tables Vol C Tables 4.2.6.8 and 6.1.1.4'

loop_
_geom_angle_atom_site_label_1
_geom_angle_atom_site_label_2
_geom_angle_atom_site_label_3
_geom_angle
_geom_angle_site_symmetry_1
_geom_angle_site_symmetry_3
_geom_angle_publ_flag
Br01 Ni03 Br02 126.33(3) . . ?
N00F Ni03 Br01 110.29(7) . . ?
N00F Ni03 Br02 111.92(7) . . ?
N00F Ni03 N00H 81.47(10) . . ?
N00H Ni03 Br01 108.02(8) . . ?
N00H Ni03 Br02 109.61(8) . . ?
C00N O00A C01R 112.4(2) . . ?
C00L N00F Ni03 129.54(19) . . ?
C01B N00F Ni03 113.2(2) . . ?
C01B N00F C00L 117.1(3) . . ?
C00R N00H Ni03 126.9(2) . . ?
C017 N00H Ni03 113.2(2) . . ?
C017 N00H C00R 119.9(3) . . ?
C00N C00J C00O 120.7(3) . . ?
C00N C00J C018 125.3(3) . . ?
C00O C00J C018 114.0(3) . . ?
C00M C00K C012 113.9(3) . . ?
C00N C00K C00M 121.4(3) . . ?
C00N C00K C012 124.7(3) . . ?
C00M C00L N00F 121.2(3) . . ?
C00O C00L N00F 119.5(3) . . ?
C00O C00L C00M 119.2(3) . . ?
C00K C00M C00L 119.4(3) . . ?
C00K C00M C00V 112.4(3) . . ?
C00L C00M C00V 128.2(3) . . ?
C00J C00N O00A 120.6(3) . . ?
C00K C00N O00A 120.5(3) . . ?
C00K C00N C00J 118.9(3) . . ?
C00J C00O C00S 112.1(3) . . ?
C00L C00O C00J 120.3(3) . . ?
C00L C00O C00S 127.5(3) . . ?
C00Q C00P C012 113.1(3) . . ?
C016 C00P C00Q 120.3(3) . . ?
C016 C00P C012 126.5(3) . . ?
C00P C00Q C00V 113.2(3) . . ?
C01C C00Q C00P 120.1(3) . . ?
C01C C00Q C00V 126.6(3) . . ?
C014 C00R N00H 118.6(3) . . ?
C014 C00R C01F 121.3(3) . . ?
C01F C00R N00H 120.2(3) . . ?
C00O C00S H00S 113.0 . . ?
C00U C00S C00O 105.9(2) . . ?
C00U C00S H00S 113.0 . . ?
C013 C00S C00O 105.1(3) . . ?
C013 C00S H00S 113.0 . . ?
C013 C00S C00U 106.1(3) . . ?
C00U C00T C018 113.4(3) . . ?
C01N C00T C00U 120.4(3) . . ?
C01N C00T C018 126.2(3) . . ?
C00T C00U C00S 112.7(3) . . ?
C01A C00U C00S 127.0(3) . . ?
C01A C00U C00T 120.3(3) . . ?
C00M C00V C00Q 105.8(2) . . ?
C00M C00V H00V 113.2 . . ?
C00M C00V C010 105.2(2) . . ?
C00Q C00V H00V 113.2 . . ?
C00Q C00V C010 105.3(2) . . ?
C010 C00V H00V 113.2 . . ?
C01I C00W C00Z 120.1(3) . . ?
C01I C00W C01M 118.0(3) . . ?
C01M C00W C00Z 121.9(3) . . ?
C013 C00X C018 112.8(3) . . ?
C01H C00X C013 120.5(3) . . ?
C01H C00X C018 126.7(3) . . ?
C010 C00Y C012 113.3(3) . . ?
C019 C00Y C010 120.9(3) . . ?
C019 C00Y C012 125.8(3) . . ?
C00W C00Z H00Z 106.2 . . ?
C00W C00Z C014 111.9(3) . . ?
C00W C00Z C015 113.2(3) . . ?
C014 C00Z H00Z 106.2 . . ?
C014 C00Z C015 112.4(3) . . ?
C015 C00Z H00Z 106.2 . . ?
C00Y C010 C00V 113.1(3) . . ?
C01D C010 C00V 126.7(3) . . ?
C01D C010 C00Y 120.2(3) . . ?
C013 C011 H011 120.2 . . ?
C013 C011 C01Y 119.6(3) . . ?
C01Y C011 H011 120.2 . . ?
C00K C012 H012 113.1 . . ?
C00P C012 C00K 105.6(2) . . ?
C00P C012 C00Y 106.2(3) . . ?
C00P C012 H012 113.1 . . ?
C00Y C012 C00K 105.0(2) . . ?
C00Y C012 H012 113.1 . . ?
C00X C013 C00S 113.2(3) . . ?
C011 C013 C00S 126.8(3) . . ?
C011 C013 C00X 120.0(3) . . ?
C00R C014 C00Z 121.0(3) . . ?
C01J C014 C00R 118.2(3) . . ?
C01J C014 C00Z 120.7(3) . . ?
C01T C015 C00Z 123.1(3) . . ?
C01T C015 C024 117.9(3) . . ?
C024 C015 C00Z 119.0(3) . . ?
C00P C016 H016 120.3 . . ?
C00P C016 C01Q 119.3(3) . . ?
C01Q C016 H016 120.3 . . ?
N00H C017 C01B 116.3(3) . . ?
N00H C017 C01E 125.8(3) . . ?
C01B C017 C01E 118.0(3) . . ?
C00J C018 C00X 105.6(3) . . ?
C00J C018 H018 113.0 . . ?
C00T C018 C00J 105.2(3) . . ?
C00T C018 C00X 106.2(3) . . ?
C00T C018 H018 113.0 . . ?
C00X C018 H018 113.0 . . ?
C00Y C019 H019 120.6 . . ?
C00Y C019 C01K 118.8(3) . . ?
C01K C019 H019 120.6 . . ?
C00U C01A H01A 120.5 . . ?
C00U C01A C020 119.1(3) . . ?
C020 C01A H01A 120.5 . . ?
N00F C01B C017 115.9(3) . . ?
N00F C01B C022 125.1(3) . . ?
C022 C01B C017 119.1(3) . . ?
C00Q C01C H01C 120.3 . . ?
C00Q C01C C01O 119.4(3) . . ?
C01O C01C H01C 120.3 . . ?
C010 C01D H01D 120.6 . . ?
C010 C01D C01G 118.8(3) . . ?
C01G C01D H01D 120.6 . . ?
C017 C01E H01B 109.5 . . ?
C017 C01E H01E 109.5 . . ?
C017 C01E H01F 109.5 . . ?
H01B C01E H01E 109.5 . . ?
H01B C01E H01F 109.5 . . ?
H01E C01E H01F 109.5 . . ?
C00R C01F C01P 117.5(3) . . ?
C00R C01F C01S 122.7(3) . . ?
C01P C01F C01S 119.8(3) . . ?
C01D C01G H01G 119.4 . . ?
C01K C01G C01D 121.2(3) . . ?
C01K C01G H01G 119.4 . . ?
C00X C01H H01H 120.5 . . ?
C00X C01H C027 119.1(4) . . ?
C027 C01H H01H 120.5 . . ?
C00W C01I H01I 119.3 . . ?
C00W C01I C01V 121.5(3) . . ?
C01V C01I H01I 119.3 . . ?
C014 C01J H01J 118.8 . . ?
C014 C01J C01X 122.5(3) . . ?
C01X C01J H01J 118.8 . . ?
C019 C01K H01K 119.9 . . ?
C01G C01K C019 120.2(3) . . ?
C01G C01K H01K 119.9 . . ?
C02A C01L C01S 123.0(3) . . ?
C02A C01L C02C 117.0(4) . . ?
C02C C01L C01S 120.0(3) . . ?
C00W C01M H01M 119.3 . . ?
C01W C01M C00W 121.3(3) . . ?
C01W C01M H01M 119.3 . . ?
C00T C01N H01N 120.5 . . ?
C00T C01N C025 118.9(3) . . ?
C025 C01N H01N 120.5 . . ?
C01C C01O H01O 119.8 . . ?
C01Q C01O C01C 120.4(3) . . ?
C01Q C01O H01O 119.8 . . ?
C01F C01P H01P 118.6 . . ?
C01X C01P C01F 122.9(3) . . ?
C01X C01P H01P 118.6 . . ?
C016 C01Q H01Q 119.8 . . ?
C01O C01Q C016 120.4(3) . . ?
C01O C01Q H01Q 119.8 . . ?
O00A C01R H01L 109.5 . . ?
O00A C01R H01R 109.5 . . ?
O00A C01R H01S 109.5 . . ?
H01L C01R H01R 109.5 . . ?
H01L C01R H01S 109.5 . . ?
H01R C01R H01S 109.5 . . ?
C01F C01S H01T 107.0 . . ?
C01F C01S C021 109.7(3) . . ?
C01L C01S C01F 111.9(3) . . ?
C01L C01S H01T 107.0 . . ?
C01L C01S C021 114.0(3) . . ?
C021 C01S H01T 107.0 . . ?
C015 C01T H01U 119.4 . . ?
C015 C01T C028 121.2(4) . . ?
C028 C01T H01U 119.4 . . ?
F00B C01U C01V 119.1(3) . . ?
F00B C01U C01W 118.4(3) . . ?
C01W C01U C01V 122.6(3) . . ?
C01I C01V H01V 120.9 . . ?
C01U C01V C01I 118.2(3) . . ?
C01U C01V H01V 120.9 . . ?
C01M C01W H01W 120.8 . . ?
C01U C01W C01M 118.4(3) . . ?
C01U C01W H01W 120.8 . . ?
C01J C01X C02E 121.4(4) . . ?
C01P C01X C01J 117.7(3) . . ?
C01P C01X C02E 120.9(3) . . ?
C011 C01Y H01Y 119.9 . . ?
C027 C01Y C011 120.2(3) . . ?
C027 C01Y H01Y 119.9 . . ?
F00D C01Z C026 118.4(3) . . ?
C028 C01Z F00D 119.0(4) . . ?
C028 C01Z C026 122.6(4) . . ?
C01A C020 H020 119.8 . . ?
C025 C020 C01A 120.5(3) . . ?
C025 C020 H020 119.8 . . ?
C02F C021 C01S 118.8(3) . . ?
C02G C021 C01S 122.6(4) . . ?
C02G C021 C02F 118.6(4) . . ?
C01B C022 H02A 109.5 . . ?
C01B C022 H02B 109.5 . . ?
C01B C022 H02C 109.5 . . ?
H02A C022 H02B 109.5 . . ?
H02A C022 H02C 109.5 . . ?
H02B C022 H02C 109.5 . . ?
C029 C023 H023 120.9 . . ?
C029 C023 C02A 118.2(4) . . ?
C02A C023 H023 120.9 . . ?
C015 C024 H024 119.1 . . ?
C026 C024 C015 121.8(4) . . ?
C026 C024 H024 119.1 . . ?
C01N C025 H025 119.6 . . ?
C020 C025 C01N 120.8(3) . . ?
C020 C025 H025 119.6 . . ?
C01Z C026 H026 120.9 . . ?
C024 C026 C01Z 118.2(4) . . ?
C024 C026 H026 120.9 . . ?
C01H C027 H027 119.7 . . ?
C01Y C027 C01H 120.7(3) . . ?
C01Y C027 H027 119.7 . . ?
C01T C028 H028 120.8 . . ?
C01Z C028 C01T 118.3(4) . . ?
C01Z C028 H028 120.8 . . ?
F00E C029 C023 117.7(4) . . ?
C02B C029 F00E 120.0(4) . . ?
C02B C029 C023 122.3(4) . . ?
C01L C02A C023 122.4(4) . . ?
C01L C02A H02D 118.8 . . ?
C023 C02A H02D 118.8 . . ?
C029 C02B H02E 120.6 . . ?
C029 C02B C02C 118.7(4) . . ?
C02C C02B H02E 120.6 . . ?
C01L C02C H02F 119.3 . . ?
C02B C02C C01L 121.4(4) . . ?
C02B C02C H02F 119.3 . . ?
F00G C02D C02I 117.9(5) . . ?
C02H C02D F00G 119.5(4) . . ?
C02H C02D C02I 122.6(4) . . ?
C01X C02E H02G 109.5 . . ?
C01X C02E H02H 109.5 . . ?
C01X C02E H02I 109.5 . . ?
H02G C02E H02H 109.5 . . ?
H02G C02E H02I 109.5 . . ?
H02H C02E H02I 109.5 . . ?
C021 C02F H02J 119.1 . . ?
C02I C02F C021 121.9(4) . . ?
C02I C02F H02J 119.1 . . ?
C021 C02G H02K 120.1 . . ?
C021 C02G C02H 119.9(5) . . ?
C02H C02G H02K 120.1 . . ?
C02D C02H C02G 119.3(4) . . ?
C02D C02H H02L 120.3 . . ?
C02G C02H H02L 120.3 . . ?
C02D C02I C02F 117.7(5) . . ?
C02D C02I H02M 121.1 . . ?
C02F C02I H02M 121.1 . . ?

loop_
_geom_bond_atom_site_label_1
_geom_bond_atom_site_label_2
_geom_bond_distance
_geom_bond_site_symmetry_2
_geom_bond_publ_flag
Br01 Ni03 2.3212(7) . ?
Br02 Ni03 2.3335(7) . ?
Ni03 N00F 2.013(3) . ?
Ni03 N00H 2.023(3) . ?
O00A C00N 1.386(4) . ?
O00A C01R 1.438(4) . ?
F00B C01U 1.359(4) . ?
F00D C01Z 1.368(4) . ?
F00E C029 1.366(5) . ?
N00F C00L 1.456(4) . ?
N00F C01B 1.295(4) . ?
F00G C02D 1.366(5) . ?
N00H C00R 1.454(4) . ?
N00H C017 1.280(4) . ?
C00J C00N 1.385(4) . ?
C00J C00O 1.396(4) . ?
C00J C018 1.521(4) . ?
C00K C00M 1.399(4) . ?
C00K C00N 1.381(4) . ?
C00K C012 1.528(4) . ?
C00L C00M 1.400(4) . ?
C00L C00O 1.390(4) . ?
C00M C00V 1.529(4) . ?
C00O C00S 1.533(4) . ?
C00P C00Q 1.400(5) . ?
C00P C012 1.519(4) . ?
C00P C016 1.378(5) . ?
C00Q C00V 1.530(4) . ?
C00Q C01C 1.383(5) . ?
C00R C014 1.397(5) . ?
C00R C01F 1.398(5) . ?
C00S H00S 1.0000 . ?
C00S C00U 1.532(4) . ?
C00S C013 1.529(5) . ?
C00T C00U 1.398(5) . ?
C00T C018 1.516(5) . ?
C00T C01N 1.386(5) . ?
C00U C01A 1.373(5) . ?
C00V H00V 1.0000 . ?
C00V C010 1.540(4) . ?
C00W C00Z 1.517(5) . ?
C00W C01I 1.383(5) . ?
C00W C01M 1.397(5) . ?
C00X C013 1.398(5) . ?
C00X C018 1.531(4) . ?
C00X C01H 1.382(5) . ?
C00Y C010 1.395(5) . ?
C00Y C012 1.520(5) . ?
C00Y C019 1.384(4) . ?
C00Z H00Z 1.0000 . ?
C00Z C014 1.524(5) . ?
C00Z C015 1.529(5) . ?
C010 C01D 1.384(5) . ?
C011 H011 0.9500 . ?
C011 C013 1.384(5) . ?
C011 C01Y 1.387(5) . ?
C012 H012 1.0000 . ?
C014 C01J 1.384(5) . ?
C015 C01T 1.380(5) . ?
C015 C024 1.393(5) . ?
C016 H016 0.9500 . ?
C016 C01Q 1.399(5) . ?
C017 C01B 1.502(5) . ?
C017 C01E 1.506(4) . ?
C018 H018 1.0000 . ?
C019 H019 0.9500 . ?
C019 C01K 1.398(5) . ?
C01A H01A 0.9500 . ?
C01A C020 1.402(5) . ?
C01B C022 1.486(5) . ?
C01C H01C 0.9500 . ?
C01C C01O 1.392(5) . ?
C01D H01D 0.9500 . ?
C01D C01G 1.394(5) . ?
C01E H01B 0.9800 . ?
C01E H01E 0.9800 . ?
C01E H01F 0.9800 . ?
C01F C01P 1.400(5) . ?
C01F C01S 1.525(5) . ?
C01G H01G 0.9500 . ?
C01G C01K 1.376(5) . ?
C01H H01H 0.9500 . ?
C01H C027 1.389(5) . ?
C01I H01I 0.9500 . ?
C01I C01V 1.389(5) . ?
C01J H01J 0.9500 . ?
C01J C01X 1.388(5) . ?
C01K H01K 0.9500 . ?
C01L C01S 1.512(5) . ?
C01L C02A 1.384(5) . ?
C01L C02C 1.397(5) . ?
C01M H01M 0.9500 . ?
C01M C01W 1.385(5) . ?
C01N H01N 0.9500 . ?
C01N C025 1.387(5) . ?
C01O H01O 0.9500 . ?
C01O C01Q 1.377(5) . ?
C01P H01P 0.9500 . ?
C01P C01X 1.372(5) . ?
C01Q H01Q 0.9500 . ?
C01R H01L 0.9800 . ?
C01R H01R 0.9800 . ?
C01R H01S 0.9800 . ?
C01S H01T 1.0000 . ?
C01S C021 1.538(5) . ?
C01T H01U 0.9500 . ?
C01T C028 1.394(5) . ?
C01U C01V 1.373(5) . ?
C01U C01W 1.366(5) . ?
C01V H01V 0.9500 . ?
C01W H01W 0.9500 . ?
C01X C02E 1.509(5) . ?
C01Y H01Y 0.9500 . ?
C01Y C027 1.386(6) . ?
C01Z C026 1.372(6) . ?
C01Z C028 1.360(6) . ?
C020 H020 0.9500 . ?
C020 C025 1.370(6) . ?
C021 C02F 1.384(6) . ?
C021 C02G 1.380(6) . ?
C022 H02A 0.9800 . ?
C022 H02B 0.9800 . ?
C022 H02C 0.9800 . ?
C023 H023 0.9500 . ?
C023 C029 1.368(6) . ?
C023 C02A 1.386(6) . ?
C024 H024 0.9500 . ?
C024 C026 1.373(6) . ?
C025 H025 0.9500 . ?
C026 H026 0.9500 . ?
C027 H027 0.9500 . ?
C028 H028 0.9500 . ?
C029 C02B 1.364(6) . ?
C02A H02D 0.9500 . ?
C02B H02E 0.9500 . ?
C02B C02C 1.389(6) . ?
C02C H02F 0.9500 . ?
C02D C02H 1.349(7) . ?
C02D C02I 1.371(7) . ?
C02E H02G 0.9800 . ?
C02E H02H 0.9800 . ?
C02E H02I 0.9800 . ?
C02F H02J 0.9500 . ?
C02F C02I 1.382(6) . ?
C02G H02K 0.9500 . ?
C02G C02H 1.401(6) . ?
C02H H02L 0.9500 . ?
C02I H02M 0.9500 . ?
